data_2018861
loop_
_publ_author_name
'Effenberger, H.'

_publ_section_title
;
 Structure of pentasilver(I) dicopper(II) mononitrate tetraselenite(IV)
;
_journal_name_full 'Acta Crystallographica C (39,1983-)'
_journal_page_first 2522
_journal_page_last 2525
_journal_volume 47
_journal_year 1991
_chemical_formula_sum 'Ag5 Cu2 N O15 Se4'
_chemical_name_systematic 'Ag5 Cu2 (N O3) (Se O3)4'
_space_group_IT_number 2
_symmetry_space_group_name_Hall '-P 1'
_symmetry_space_group_name_H-M 'P -1'
_cell_angle_alpha 73.09
_cell_angle_beta 89.08
_cell_angle_gamma 88.5
_cell_formula_units_Z 1
_cell_length_a 5.148
_cell_length_b 7.05
_cell_length_c 10.54
_cell_volume 365.853
_citation_journal_id_ASTM ACSCEE
_cod_data_source_file silver3-x_209.cif
_cod_data_source_block Ag5Cu2N1O15Se4
_cod_original_cell_volume 365.8531
_cod_original_formula_sum 'Ag5 Cu2 N1 O15 Se4'
_cod_database_code 2018861

loop_
_symmetry_equiv_pos_as_xyz
x,y,z
-x,-y,-z

loop_
_atom_site_label
_atom_site_type_symbol
_atom_site_fract_x
_atom_site_fract_y
_atom_site_fract_z
_atom_site_occupancy
_atom_site_U_iso_or_equiv
Cu2 Cu+2 0.5 0 0.5 1 0.0
Se2 Se+4 0.47566 0.7535 0.16446 1 0.0
O4 O-2 0.3145 0.8277 0.0161 1 0.0
Ag1 Ag+1 0 0.5 0 1 0.0
O3 O-2 -0.2881 0.078 0.3368 1 0.0
O2 O-2 0.0748 0.0835 0.1612 1 0.0
O9 O-2 0.5396 0.6609 0.4573 0.5 0.0
Ag2 Ag+1 0.49712 0.28547 0.1419 1 0.0
Ag3 Ag+1 0.95412 0.42839 0.31704 1 0.0
O1 O-2 0.1943 0.1057 0.3923 1 0.0
O7 O-2 0.7364 0.5609 0.4584 0.5 0.0
Se1 Se+4 0.00564 -0.03145 0.3241 1 0.0
O8 O-2 0.3559 0.6443 0.5044 0.5 0.0
Cu1 Cu+2 0 0 0 1 0.0
O6 O-2 0.7769 0.7012 0.1153 1 0.0
N1 N+5 0.5 0.5 0.5 1 0.0
O5 O-2 0.362 0.5206 0.228 1 0.0
